data_7115520
loop_
_publ_author_name
'Michael H. Holthausen'
'Tayseer Mahdi'
'Christoph Schlepphorst'
'Lindsay J. Hounjet'
'Jan J. Weigand'
'Douglas W. Stephan'

_publ_section_title
;
 Frustrated Lewis pair-mediated C-O or C-H bond activation of ethers
;
_journal_name_full Chem.Commun.
_journal_page_first 10038
_journal_paper_doi 10.1039/C4cc01922A
_journal_volume 50
_journal_year 2014
_chemical_absolute_configuration syn
_chemical_formula_moiety 'C22 H32 O P, C F3 O3 S'
_chemical_formula_sum 'C23 H32 F3 O4 P S'
_chemical_formula_weight 492.52
_chemical_name_systematic
;
 ?
;
_space_group_IT_number 19
_symmetry_cell_setting orthorhombic
_symmetry_space_group_name_Hall 'P 2ac 2ab'
_symmetry_space_group_name_H-M 'P 21 21 21'
_atom_sites_solution_hydrogens geom
_atom_sites_solution_primary direct
_atom_sites_solution_secondary difmap
_audit_creation_method SHELXL-97
_cell_angle_alpha 90.00
_cell_angle_beta 90.00
_cell_angle_gamma 90.00
_cell_formula_units_Z 4
_cell_length_a 8.9375(6)
_cell_length_b 16.5265(9)
_cell_length_c 16.7035(10)
_cell_measurement_reflns_used 900
_cell_measurement_temperature 153(2)
_cell_measurement_theta_max 22.5
_cell_measurement_theta_min 1
_cell_volume 2467.2(3)
_computing_cell_refinement 'APEX2 Software Suit (v2012.2-0)'
_computing_data_collection 'APEX2 Software Suit (v2012.2-0)'
_computing_data_reduction 'APEX2 Software Suit (v2012.2-0)'
_computing_molecular_graphics
;
ORTEP3,L.J. Farrugia, J. Appl. Cryst. (1997) 30, 565
;
_computing_structure_refinement
;
SHELXL-97, G. M. Sheldrick, Acta Cryst. (2008) A64, 112-122
;
_computing_structure_solution
;
SHELXS-97 , G. M. Sheldrick, Acta Cryst. (2008) A64, 112-122
;
_diffrn_ambient_temperature 153(2)
_diffrn_detector_area_resol_mean 80
_diffrn_measured_fraction_theta_full 0.999
_diffrn_measured_fraction_theta_max 0.999
_diffrn_measurement_device_type 'CCD area detector'
_diffrn_measurement_method 'Omega and Phi scans'
_diffrn_radiation_monochromator 'HELIOS multilayer optics, Montel mirror'
_diffrn_radiation_source 'microfocus sealed tube'
_diffrn_radiation_type MoK\a
_diffrn_radiation_wavelength 0.71073
_diffrn_reflns_av_R_equivalents 0.0391
_diffrn_reflns_av_sigmaI/netI 0.0375
_diffrn_reflns_limit_h_max 11
_diffrn_reflns_limit_h_min -8
_diffrn_reflns_limit_k_max 21
_diffrn_reflns_limit_k_min -21
_diffrn_reflns_limit_l_max 21
_diffrn_reflns_limit_l_min -21
_diffrn_reflns_number 20122
_diffrn_reflns_theta_full 27.88
_diffrn_reflns_theta_max 27.88
_diffrn_reflns_theta_min 2.44
_exptl_absorpt_coefficient_mu 0.245
_exptl_absorpt_correction_T_max 0.9458
_exptl_absorpt_correction_T_min 0.9235
_exptl_absorpt_correction_type multi-scan
_exptl_absorpt_process_details
; 
 Corrections were done with the SADABS program, utilizing the none merged
 raw data obtained from the integration process. Integration and final cell
 refinement were done with SAINT.

 SADABS reports ratio of Tmin/Tmax = 0.9858

;
_exptl_crystal_colour colourless
_exptl_crystal_density_diffrn 1.326
_exptl_crystal_density_method 'not measured'
_exptl_crystal_description rod
_exptl_crystal_F_000 1040
_exptl_crystal_size_max 0.33
_exptl_crystal_size_mid 0.26
_exptl_crystal_size_min 0.23
_refine_diff_density_max 0.240
_refine_diff_density_min -0.235
_refine_diff_density_rms 0.039
_refine_ls_abs_structure_details 'Flack H D (1983), Acta Cryst. A39, 876-881'
_refine_ls_abs_structure_Flack 0.00(7)
_refine_ls_extinction_method none
_refine_ls_goodness_of_fit_ref 1.029
_refine_ls_hydrogen_treatment mixed
_refine_ls_matrix_type full
_refine_ls_number_parameters 299
_refine_ls_number_reflns 5874
_refine_ls_number_restraints 0
_refine_ls_restrained_S_all 1.029
_refine_ls_R_factor_all 0.0413
_refine_ls_R_factor_gt 0.0365
_refine_ls_shift/su_max 0.000
_refine_ls_shift/su_mean 0.000
_refine_ls_structure_factor_coef Fsqd
_refine_ls_weighting_details 'calc w=1/[\s^2^(Fo^2^)+(0.0361P)^2^+0.6370P] where P=(Fo^2^+2Fc^2^)/3'
_refine_ls_weighting_scheme calc
_refine_ls_wR_factor_gt 0.0851
_refine_ls_wR_factor_ref 0.0885
_reflns_number_gt 5360
_reflns_number_total 5874
_reflns_threshold_expression >2sigma(I)
_cod_data_source_file c4cc01922a2.cif
_cod_data_source_block sad[tBu2PH-benzylether][OTf]
_cod_database_code 7115520

loop_
_symmetry_equiv_pos_as_xyz
'x, y, z'
'x+1/2, -y+1/2, -z'
'-x, y+1/2, -z+1/2'
'-x+1/2, -y, z+1/2'

loop_
_atom_site_label
_atom_site_type_symbol
_atom_site_fract_x
_atom_site_fract_y
_atom_site_fract_z
_atom_site_U_iso_or_equiv
_atom_site_adp_type
_atom_site_occupancy
_atom_site_symmetry_multiplicity
_atom_site_calc_flag
_atom_site_refinement_flags
C1 C 0.1237(2) 0.30464(10) 0.80982(10) 0.0249(3) Uani 1 1 d .
H1 H 0.1651 0.2626 0.8468 0.030 Uiso 1 1 calc R
C2 C 0.2451(2) 0.22468(11) 0.71269(12) 0.0299(4) Uani 1 1 d .
H2A H 0.1493 0.1959 0.7040 0.036 Uiso 1 1 calc R
H2B H 0.3029 0.1947 0.7536 0.036 Uiso 1 1 calc R
C3 C -0.0374(2) 0.28241(11) 0.79373(10) 0.0256(4) Uani 1 1 d .
C4 C -0.1010(2) 0.29297(12) 0.71880(11) 0.0337(4) Uani 1 1 d .
H4 H -0.0442 0.3166 0.6768 0.040 Uiso 1 1 calc R
C5 C -0.2469(3) 0.26908(14) 0.70512(13) 0.0424(5) Uani 1 1 d .
H5 H -0.2898 0.2757 0.6535 0.051 Uiso 1 1 calc R
C6 C -0.3307(2) 0.23563(14) 0.76625(14) 0.0444(5) Uani 1 1 d .
H6 H -0.4313 0.2197 0.7567 0.053 Uiso 1 1 calc R
C7 C -0.2687(2) 0.22527(14) 0.84099(14) 0.0421(5) Uani 1 1 d .
H7 H -0.3266 0.2026 0.8831 0.051 Uiso 1 1 calc R
C8 C -0.1215(2) 0.24799(11) 0.85471(12) 0.0320(4) Uani 1 1 d .
H8 H -0.0781 0.2399 0.9060 0.038 Uiso 1 1 calc R
C9 C 0.3319(2) 0.22750(10) 0.63585(11) 0.0276(3) Uani 1 1 d .
C10 C 0.3463(3) 0.15725(12) 0.59100(12) 0.0391(5) Uani 1 1 d .
H10 H 0.2986 0.1090 0.6086 0.047 Uiso 1 1 calc R
C11 C 0.4292(3) 0.15649(15) 0.52113(13) 0.0480(6) Uani 1 1 d .
H11 H 0.4367 0.1083 0.4904 0.058 Uiso 1 1 calc R
C12 C 0.5009(3) 0.22584(16) 0.49603(13) 0.0472(6) Uani 1 1 d .
H12 H 0.5610 0.2249 0.4491 0.057 Uiso 1 1 calc R
C13 C 0.4855(3) 0.29625(14) 0.53893(12) 0.0405(5) Uani 1 1 d .
H13 H 0.5325 0.3444 0.5207 0.049 Uiso 1 1 calc R
C14 C 0.4013(2) 0.29742(12) 0.60904(11) 0.0334(4) Uani 1 1 d .
H14 H 0.3914 0.3463 0.6386 0.040 Uiso 1 1 calc R
C15 C 0.0807(3) 0.49143(12) 0.80078(13) 0.0375(5) Uani 1 1 d .
C16 C -0.0907(3) 0.48533(14) 0.79838(16) 0.0497(6) Uani 1 1 d .
H16A H -0.1300 0.4850 0.8532 0.075 Uiso 1 1 calc R
H16B H -0.1199 0.4352 0.7712 0.075 Uiso 1 1 calc R
H16C H -0.1316 0.5318 0.7693 0.075 Uiso 1 1 calc R
C17 C 0.1238(3) 0.56938(13) 0.84505(18) 0.0574(7) Uani 1 1 d .
H17A H 0.2330 0.5748 0.8458 0.086 Uiso 1 1 calc R
H17B H 0.0862 0.5671 0.9001 0.086 Uiso 1 1 calc R
H17C H 0.0798 0.6160 0.8175 0.086 Uiso 1 1 calc R
C18 C 0.1452(3) 0.49162(14) 0.71586(14) 0.0520(6) Uani 1 1 d .
H18A H 0.1062 0.5384 0.6864 0.078 Uiso 1 1 calc R
H18B H 0.1160 0.4417 0.6883 0.078 Uiso 1 1 calc R
H18C H 0.2545 0.4949 0.7185 0.078 Uiso 1 1 calc R
C19 C 0.3418(2) 0.40993(12) 0.90098(11) 0.0315(4) Uani 1 1 d .
C20 C 0.3372(3) 0.46348(15) 0.97650(13) 0.0491(6) Uani 1 1 d .
H20A H 0.4343 0.4613 1.0036 0.074 Uiso 1 1 calc R
H20B H 0.2591 0.4437 1.0127 0.074 Uiso 1 1 calc R
H20C H 0.3152 0.5195 0.9611 0.074 Uiso 1 1 calc R
C21 C 0.4554(2) 0.44123(14) 0.84033(13) 0.0409(5) Uani 1 1 d .
H21A H 0.5560 0.4387 0.8636 0.061 Uiso 1 1 calc R
H21B H 0.4316 0.4974 0.8265 0.061 Uiso 1 1 calc R
H21C H 0.4517 0.4077 0.7920 0.061 Uiso 1 1 calc R
C23 C 0.3861(2) 0.32449(13) 0.92708(13) 0.0402(5) Uani 1 1 d .
H23A H 0.3989 0.2902 0.8797 0.060 Uiso 1 1 calc R
H23B H 0.3075 0.3018 0.9613 0.060 Uiso 1 1 calc R
H23C H 0.4804 0.3267 0.9570 0.060 Uiso 1 1 calc R
C24 C 0.6089(3) 0.52237(14) 0.62115(14) 0.0508(6) Uani 1 1 d .
O1 O 0.21568(14) 0.30527(7) 0.74053(8) 0.0278(3) Uani 1 1 d .
O2 O 0.7350(3) 0.53843(13) 0.48525(12) 0.0776(7) Uani 1 1 d .
O3 O 0.8074(2) 0.63016(11) 0.59269(12) 0.0616(5) Uani 1 1 d .
O4 O 0.5630(2) 0.64211(9) 0.53074(10) 0.0512(4) Uani 1 1 d .
F2 F 0.7000(3) 0.46278(9) 0.64001(12) 0.0992(7) Uani 1 1 d .
F5 F 0.4848(2) 0.48925(10) 0.59273(11) 0.0780(5) Uani 1 1 d .
F6 F 0.5761(2) 0.56062(11) 0.68891(9) 0.0835(6) Uani 1 1 d .
P1 P 0.14959(5) 0.40389(3) 0.85933(3) 0.02651(10) Uani 1 1 d .
S1 S 0.68974(6) 0.59138(3) 0.54874(3) 0.03625(12) Uani 1 1 d .
H1A H 0.058(3) 0.3996(13) 0.9216(13) 0.042(6) Uiso 1 1 d .

loop_
_atom_site_aniso_label
_atom_site_aniso_U_11
_atom_site_aniso_U_22
_atom_site_aniso_U_33
_atom_site_aniso_U_23
_atom_site_aniso_U_13
_atom_site_aniso_U_12
C1 0.0218(9) 0.0258(8) 0.0270(8) 0.0020(6) 0.0015(7) 0.0011(7)
C2 0.0269(9) 0.0241(8) 0.0388(10) -0.0003(7) 0.0088(8) 0.0004(7)
C3 0.0220(9) 0.0273(8) 0.0275(8) -0.0009(7) 0.0005(7) 0.0016(7)
C4 0.0327(10) 0.0403(10) 0.0281(9) 0.0002(8) -0.0017(8) 0.0031(8)
C5 0.0352(11) 0.0534(12) 0.0386(11) -0.0064(10) -0.0129(9) 0.0078(10)
C6 0.0220(10) 0.0527(12) 0.0583(13) -0.0076(10) -0.0048(10) -0.0017(10)
C7 0.0274(10) 0.0511(12) 0.0479(12) 0.0006(10) 0.0067(9) -0.0062(9)
C8 0.0271(10) 0.0380(10) 0.0309(9) 0.0043(8) 0.0009(8) -0.0013(7)
C9 0.0219(9) 0.0311(8) 0.0297(8) -0.0007(7) -0.0012(8) 0.0018(7)
C10 0.0384(11) 0.0341(9) 0.0449(11) -0.0046(8) 0.0045(10) 0.0009(9)
C11 0.0507(14) 0.0540(13) 0.0391(11) -0.0130(10) 0.0036(11) 0.0086(12)
C12 0.0423(13) 0.0717(16) 0.0275(10) -0.0035(10) 0.0060(9) 0.0005(12)
C13 0.0384(11) 0.0530(12) 0.0301(10) 0.0048(9) 0.0027(9) -0.0068(10)
C14 0.0335(10) 0.0390(10) 0.0276(9) -0.0006(8) 0.0005(8) -0.0036(9)
C15 0.0399(12) 0.0262(9) 0.0463(11) 0.0036(8) 0.0012(10) 0.0072(8)
C16 0.0390(12) 0.0410(11) 0.0690(15) -0.0003(11) -0.0059(12) 0.0154(10)
C17 0.0572(16) 0.0292(10) 0.0859(19) -0.0065(11) -0.0042(15) 0.0059(10)
C18 0.0666(17) 0.0419(12) 0.0475(12) 0.0184(10) 0.0046(12) 0.0131(12)
C19 0.0282(9) 0.0344(9) 0.0319(9) -0.0004(8) -0.0003(8) -0.0049(9)
C20 0.0435(13) 0.0592(14) 0.0447(12) -0.0157(10) -0.0044(11) -0.0075(12)
C21 0.0283(10) 0.0463(11) 0.0480(12) 0.0066(9) 0.0038(9) -0.0076(9)
C23 0.0347(11) 0.0435(11) 0.0423(11) 0.0060(9) -0.0122(9) -0.0037(9)
C24 0.0676(17) 0.0372(11) 0.0475(13) 0.0076(10) -0.0116(12) -0.0086(11)
O1 0.0272(7) 0.0244(6) 0.0317(6) 0.0010(5) 0.0098(5) -0.0002(5)
O2 0.0943(17) 0.0787(14) 0.0598(12) -0.0321(10) 0.0247(11) -0.0015(12)
O3 0.0370(9) 0.0616(10) 0.0862(13) -0.0220(9) -0.0006(9) -0.0143(8)
O4 0.0660(11) 0.0345(7) 0.0531(9) 0.0058(7) -0.0195(9) 0.0021(8)
F2 0.154(2) 0.0483(9) 0.0951(13) 0.0179(9) -0.0603(14) 0.0171(11)
F5 0.0756(12) 0.0550(9) 0.1035(13) 0.0113(9) -0.0080(10) -0.0368(9)
F6 0.1289(17) 0.0776(11) 0.0441(8) 0.0000(8) 0.0283(10) -0.0274(11)
P1 0.0242(2) 0.0276(2) 0.0278(2) -0.00021(18) 0.00322(18) 0.00023(19)
S1 0.0387(3) 0.0361(2) 0.0340(2) -0.0059(2) 0.0053(2) -0.0070(2)

loop_
_atom_type_symbol
_atom_type_description
_atom_type_scat_dispersion_real
_atom_type_scat_dispersion_imag
_atom_type_scat_source
C C 0.0033 0.0016 'International Tables Vol C Tables 4.2.6.8 and 6.1.1.4'
H H 0.0000 0.0000 'International Tables Vol C Tables 4.2.6.8 and 6.1.1.4'
O O 0.0106 0.0060 'International Tables Vol C Tables 4.2.6.8 and 6.1.1.4'
F F 0.0171 0.0103 'International Tables Vol C Tables 4.2.6.8 and 6.1.1.4'
P P 0.1023 0.0942 'International Tables Vol C Tables 4.2.6.8 and 6.1.1.4'
S S 0.1246 0.1234 'International Tables Vol C Tables 4.2.6.8 and 6.1.1.4'

loop_
_geom_angle_atom_site_label_1
_geom_angle_atom_site_label_2
_geom_angle_atom_site_label_3
_geom_angle
O1 C1 C3 114.12(15)
O1 C1 P1 106.58(11)
C3 C1 P1 114.46(12)
O1 C1 H1 107.1
C3 C1 H1 107.1
P1 C1 H1 107.1
O1 C2 C9 110.06(14)
O1 C2 H2A 109.6
C9 C2 H2A 109.6
O1 C2 H2B 109.6
C9 C2 H2B 109.6
H2A C2 H2B 108.2
C4 C3 C8 119.53(18)
C4 C3 C1 121.39(17)
C8 C3 C1 119.04(16)
C5 C4 C3 120.0(2)
C5 C4 H4 120.0
C3 C4 H4 120.0
C6 C5 C4 120.2(2)
C6 C5 H5 119.9
C4 C5 H5 119.9
C7 C6 C5 120.1(2)
C7 C6 H6 119.9
C5 C6 H6 119.9
C6 C7 C8 119.9(2)
C6 C7 H7 120.1
C8 C7 H7 120.1
C7 C8 C3 120.22(19)
C7 C8 H8 119.9
C3 C8 H8 119.9
C14 C9 C10 118.79(17)
C14 C9 C2 122.27(16)
C10 C9 C2 118.93(17)
C11 C10 C9 120.9(2)
C11 C10 H10 119.6
C9 C10 H10 119.6
C12 C11 C10 119.9(2)
C12 C11 H11 120.1
C10 C11 H11 120.1
C13 C12 C11 119.9(2)
C13 C12 H12 120.0
C11 C12 H12 120.0
C12 C13 C14 120.3(2)
C12 C13 H13 119.8
C14 C13 H13 119.8
C9 C14 C13 120.15(19)
C9 C14 H14 119.9
C13 C14 H14 119.9
C18 C15 C17 110.5(2)
C18 C15 C16 110.6(2)
C17 C15 C16 108.55(19)
C18 C15 P1 111.46(14)
C17 C15 P1 108.53(16)
C16 C15 P1 107.11(15)
C15 C16 H16A 109.5
C15 C16 H16B 109.5
H16A C16 H16B 109.5
C15 C16 H16C 109.5
H16A C16 H16C 109.5
H16B C16 H16C 109.5
C15 C17 H17A 109.5
C15 C17 H17B 109.5
H17A C17 H17B 109.5
C15 C17 H17C 109.5
H17A C17 H17C 109.5
H17B C17 H17C 109.5
C15 C18 H18A 109.5
C15 C18 H18B 109.5
H18A C18 H18B 109.5
C15 C18 H18C 109.5
H18A C18 H18C 109.5
H18B C18 H18C 109.5
C21 C19 C23 109.29(17)
C21 C19 C20 111.52(17)
C23 C19 C20 107.68(17)
C21 C19 P1 112.68(13)
C23 C19 P1 107.26(13)
C20 C19 P1 108.21(15)
C19 C20 H20A 109.5
C19 C20 H20B 109.5
H20A C20 H20B 109.5
C19 C20 H20C 109.5
H20A C20 H20C 109.5
H20B C20 H20C 109.5
C19 C21 H21A 109.5
C19 C21 H21B 109.5
H21A C21 H21B 109.5
C19 C21 H21C 109.5
H21A C21 H21C 109.5
H21B C21 H21C 109.5
C19 C23 H23A 109.5
C19 C23 H23B 109.5
H23A C23 H23B 109.5
C19 C23 H23C 109.5
H23A C23 H23C 109.5
H23B C23 H23C 109.5
F2 C24 F5 107.1(2)
F2 C24 F6 106.8(2)
F5 C24 F6 108.4(2)
F2 C24 S1 112.6(2)
F5 C24 S1 110.76(16)
F6 C24 S1 110.92(16)
C1 O1 C2 111.31(13)
C1 P1 C15 114.50(9)
C1 P1 C19 109.30(8)
C15 P1 C19 117.63(10)
C1 P1 H1A 103.0(9)
C15 P1 H1A 104.5(9)
C19 P1 H1A 106.3(10)
O2 S1 O3 116.40(13)
O2 S1 O4 115.00(13)
O3 S1 O4 115.05(10)
O2 S1 C24 102.84(12)
O3 S1 C24 103.41(12)
O4 S1 C24 101.07(12)

loop_
_geom_bond_atom_site_label_1
_geom_bond_atom_site_label_2
_geom_bond_distance
C1 O1 1.420(2)
C1 C3 1.511(2)
C1 P1 1.8514(18)
C1 H1 1.0000
C2 O1 1.435(2)
C2 C9 1.501(3)
C2 H2A 0.9900
C2 H2B 0.9900
C3 C4 1.385(3)
C3 C8 1.388(3)
C4 C5 1.382(3)
C4 H4 0.9500
C5 C6 1.381(3)
C5 H5 0.9500
C6 C7 1.376(3)
C6 H6 0.9500
C7 C8 1.387(3)
C7 H7 0.9500
C8 H8 0.9500
C9 C14 1.386(3)
C9 C10 1.388(3)
C10 C11 1.382(3)
C10 H10 0.9500
C11 C12 1.379(3)
C11 H11 0.9500
C12 C13 1.374(3)
C12 H12 0.9500
C13 C14 1.392(3)
C13 H13 0.9500
C14 H14 0.9500
C15 C18 1.531(3)
C15 C17 1.535(3)
C15 C16 1.536(3)
C15 P1 1.852(2)
C16 H16A 0.9800
C16 H16B 0.9800
C16 H16C 0.9800
C17 H17A 0.9800
C17 H17B 0.9800
C17 H17C 0.9800
C18 H18A 0.9800
C18 H18B 0.9800
C18 H18C 0.9800
C19 C21 1.525(3)
C19 C23 1.530(3)
C19 C20 1.542(3)
C19 P1 1.856(2)
C20 H20A 0.9800
C20 H20B 0.9800
C20 H20C 0.9800
C21 H21A 0.9800
C21 H21B 0.9800
C21 H21C 0.9800
C23 H23A 0.9800
C23 H23B 0.9800
C23 H23C 0.9800
C24 F2 1.316(3)
C24 F5 1.325(3)
C24 F6 1.329(3)
C24 S1 1.812(2)
O2 S1 1.4332(17)
O3 S1 1.4340(18)
O4 S1 1.4414(18)
P1 H1A 1.33(2)

loop_
_geom_torsion_atom_site_label_1
_geom_torsion_atom_site_label_2
_geom_torsion_atom_site_label_3
_geom_torsion_atom_site_label_4
_geom_torsion
O1 C1 C3 C4 -23.7(2)
P1 C1 C3 C4 99.44(18)
O1 C1 C3 C8 153.89(16)
P1 C1 C3 C8 -82.93(19)
C8 C3 C4 C5 -0.2(3)
C1 C3 C4 C5 177.44(18)
C3 C4 C5 C6 0.9(3)
C4 C5 C6 C7 -0.6(3)
C5 C6 C7 C8 -0.4(3)
C6 C7 C8 C3 1.1(3)
C4 C3 C8 C7 -0.8(3)
C1 C3 C8 C7 -178.50(18)
O1 C2 C9 C14 14.1(2)
O1 C2 C9 C10 -167.47(18)
C14 C9 C10 C11 0.5(3)
C2 C9 C10 C11 -178.0(2)
C9 C10 C11 C12 1.2(4)
C10 C11 C12 C13 -2.4(4)
C11 C12 C13 C14 1.9(4)
C10 C9 C14 C13 -0.9(3)
C2 C9 C14 C13 177.51(19)
C12 C13 C14 C9 -0.3(3)
C3 C1 O1 C2 -72.37(18)
P1 C1 O1 C2 160.27(12)
C9 C2 O1 C1 175.46(15)
O1 C1 P1 C15 65.47(15)
C3 C1 P1 C15 -61.69(16)
O1 C1 P1 C19 -68.94(13)
C3 C1 P1 C19 163.91(13)
C18 C15 P1 C1 -52.4(2)
C17 C15 P1 C1 -174.32(15)
C16 C15 P1 C1 68.66(17)
C18 C15 P1 C19 78.03(19)
C17 C15 P1 C19 -43.88(19)
C16 C15 P1 C19 -160.90(15)
C21 C19 P1 C1 87.34(16)
C23 C19 P1 C1 -32.97(15)
C20 C19 P1 C1 -148.88(14)
C21 C19 P1 C15 -45.45(18)
C23 C19 P1 C15 -165.76(13)
C20 C19 P1 C15 78.33(16)
F2 C24 S1 O2 53.2(2)
F5 C24 S1 O2 -66.8(2)
F6 C24 S1 O2 172.8(2)
F2 C24 S1 O3 -68.38(19)
F5 C24 S1 O3 171.68(18)
F6 C24 S1 O3 51.2(2)
F2 C24 S1 O4 172.26(17)
F5 C24 S1 O4 52.3(2)
F6 C24 S1 O4 -68.1(2)
